data_2240928
loop_
_publ_author_name
'Son, Kyung-sun'
'Park, Jong-Eun'
'Kim, Daeyoung'
'Kang, Sung Kwon'

_publ_section_title
;
 Crystal structure of 2-[bis(1<i>H</i>-pyrazol-1-yl)methyl]pyridine
;
_journal_issue 8
_journal_name_full 'Acta Crystallographica Section E'
_journal_page_first o567
_journal_paper_doi 10.1107/S2056989015013195
_journal_volume 71
_journal_year 2015
_chemical_formula_iupac 'C12 H11 N5'
_chemical_formula_moiety 'C12 H11 N5'
_chemical_formula_sum 'C12 H11 N5'
_chemical_formula_weight 225.26
_chemical_name_systematic
;
2-[Bis(1<i>H</i>-pyrazol-1-yl)methyl]pyridine
;
_space_group_crystal_system triclinic
_space_group_IT_number 2
_space_group_name_Hall '-P 1'
_space_group_name_H-M_alt 'P -1'
_symmetry_space_group_name_Hall '-P 1'
_symmetry_space_group_name_H-M 'P -1'
_atom_sites_solution_hydrogens geom
_audit_creation_method SHELXL-2013
_cell_angle_alpha 97.539(2)
_cell_angle_beta 106.123(4)
_cell_angle_gamma 105.510(5)
_cell_formula_units_Z 2
_cell_length_a 7.5723(3)
_cell_length_b 8.6376(3)
_cell_length_c 9.7354(5)
_cell_measurement_reflns_used 2704
_cell_measurement_temperature 173(2)
_cell_measurement_theta_max 22.92
_cell_measurement_theta_min 2.23
_cell_volume 574.73(5)
_computing_cell_refinement
;
SAINT (Bruker, 2002)
;
_computing_data_collection
;
SMART (Bruker, 2002)
;
_computing_data_reduction
;
SAINT (Bruker, 2002)
;
_computing_molecular_graphics
;
ORTEP-3 for Windows (Farrugia, 2012)
;
_computing_publication_material
;
publCIF (Westrip,2010)
;
_computing_structure_refinement
;
SHELXL2013 (Sheldrick, 2015)
;
_computing_structure_solution
;
SHELXS2013 (Sheldrick, 2008)
;
_diffrn_ambient_temperature 173(2)
_diffrn_measured_fraction_theta_full 1.000
_diffrn_measured_fraction_theta_max 0.998
_diffrn_measurement_device_type 'Bruker SMART CCD area-detector'
_diffrn_measurement_method '\f and \w scans'
_diffrn_radiation_type MoK\a
_diffrn_radiation_wavelength 0.71073
_diffrn_reflns_av_R_equivalents 0.0885
_diffrn_reflns_limit_h_max 10
_diffrn_reflns_limit_h_min -10
_diffrn_reflns_limit_k_max 11
_diffrn_reflns_limit_k_min -11
_diffrn_reflns_limit_l_max 13
_diffrn_reflns_limit_l_min -12
_diffrn_reflns_number 18045
_diffrn_reflns_theta_full 25.242
_diffrn_reflns_theta_max 28.411
_diffrn_reflns_theta_min 2.233
_exptl_absorpt_coefficient_mu 0.085
_exptl_absorpt_correction_type none
_exptl_crystal_colour colourless
_exptl_crystal_density_diffrn 1.302
_exptl_crystal_description plate
_exptl_crystal_F_000 236
_exptl_crystal_size_max 0.26
_exptl_crystal_size_mid 0.24
_exptl_crystal_size_min 0.09
_refine_diff_density_max 0.324
_refine_diff_density_min -0.260
_refine_ls_extinction_method none
_refine_ls_goodness_of_fit_ref 0.978
_refine_ls_hydrogen_treatment constr
_refine_ls_matrix_type full
_refine_ls_number_parameters 153
_refine_ls_number_reflns 2870
_refine_ls_number_restraints 0
_refine_ls_restrained_S_all 0.978
_refine_ls_R_factor_all 0.0810
_refine_ls_R_factor_gt 0.0470
_refine_ls_shift/su_max 0.000
_refine_ls_shift/su_mean 0.000
_refine_ls_structure_factor_coef Fsqd
_refine_ls_weighting_details 'w=1/[\s^2^(Fo^2^)+(0.0585P)^2^] where P=(Fo^2^+2Fc^2^)/3'
_refine_ls_weighting_scheme calc
_refine_ls_wR_factor_gt 0.1106
_refine_ls_wR_factor_ref 0.1228
_reflns_number_gt 1813
_reflns_number_total 2870
_reflns_threshold_expression 'I > 2\s(I)'
_cod_data_source_file tk5373sup1.cif
_cod_data_source_block I
_cod_database_code 2240928
_shelx_space_group_comment
;
The symmetry employed for this shelxl refinement is uniquely defined
by the following loop, which should always be used as a source of
symmetry information in preference to the above space-group names.
They are only intended as comments.
;
_shelxl_version_number .2013

loop_
_space_group_symop_operation_xyz
'x, y, z'
'-x, -y, -z'

loop_
_atom_site_type_symbol
_atom_site_label
_atom_site_fract_x
_atom_site_fract_y
_atom_site_fract_z
_atom_site_U_iso_or_equiv
_atom_site_adp_type
_atom_site_calc_flag
_atom_site_occupancy
C C1 0.2525(2) 0.40769(18) 0.78430(15) 0.0249(3) Uani d 1
H H1 0.3386 0.3778 0.8644 0.030 Uiso calc 1
N N2 0.05923(18) 0.35498(16) 0.79587(13) 0.0289(3) Uani d 1
N N3 -0.09589(19) 0.34989(18) 0.68237(15) 0.0373(4) Uani d 1
C C4 -0.2452(3) 0.3038(2) 0.7301(2) 0.0421(4) Uani d 1
H H4 -0.3725 0.2901 0.6753 0.051 Uiso calc 1
C C5 -0.1886(3) 0.2781(2) 0.8731(2) 0.0488(4) Uani d 1
H H5 -0.2673 0.2452 0.9292 0.059 Uiso calc 1
C C6 0.0106(3) 0.3128(2) 0.91191(18) 0.0382(4) Uani d 1
H H6 0.0940 0.3078 1.0004 0.046 Uiso calc 1
N N7 0.32364(18) 0.58610(15) 0.80514(12) 0.0268(3) Uani d 1
N N8 0.50866(18) 0.66766(16) 0.89361(13) 0.0311(3) Uani d 1
C C9 0.5303(3) 0.8249(2) 0.89025(18) 0.0370(4) Uani d 1
H H9 0.6438 0.9111 0.9418 0.044 Uiso calc 1
C C10 0.3645(3) 0.8456(2) 0.80116(18) 0.0420(5) Uani d 1
H H10 0.3457 0.9437 0.7819 0.050 Uiso calc 1
C C11 0.2343(3) 0.6900(2) 0.74763(18) 0.0382(4) Uani d 1
H H11 0.1080 0.6612 0.6837 0.046 Uiso calc 1
C C12 0.2556(2) 0.31567(18) 0.64180(15) 0.0237(3) Uani d 1
N N13 0.24020(19) 0.15718(16) 0.64034(14) 0.0323(3) Uani d 1
C C14 0.2372(3) 0.0666(2) 0.51714(19) 0.0405(4) Uani d 1
H H14 0.2239 -0.0441 0.5137 0.049 Uiso calc 1
C C15 0.2520(3) 0.1246(2) 0.3968(2) 0.0456(5) Uani d 1
H H15 0.2493 0.0558 0.3138 0.055 Uiso calc 1
C C16 0.2709(3) 0.2866(2) 0.40071(18) 0.0421(4) Uani d 1
H H16 0.2829 0.3305 0.3202 0.050 Uiso calc 1
C C17 0.2721(2) 0.3854(2) 0.52497(16) 0.0326(4) Uani d 1
H H17 0.2837 0.4960 0.5294 0.039 Uiso calc 1

loop_
_atom_site_aniso_label
_atom_site_aniso_U_11
_atom_site_aniso_U_22
_atom_site_aniso_U_33
_atom_site_aniso_U_12
_atom_site_aniso_U_13
_atom_site_aniso_U_23
C1 0.0240(8) 0.0233(8) 0.0262(7) 0.0089(6) 0.0048(6) 0.0061(6)
N2 0.0294(8) 0.0300(7) 0.0288(7) 0.0111(6) 0.0106(6) 0.0055(5)
N3 0.0264(8) 0.0442(9) 0.0416(8) 0.0144(7) 0.0078(6) 0.0116(7)
C4 0.0279(9) 0.0368(10) 0.0615(12) 0.0103(8) 0.0176(8) 0.0040(8)
C5 0.0579(13) 0.0362(10) 0.057 0.0060(9) 0.0400(8) -0.0013(9)
C6 0.0504(12) 0.0311(10) 0.0332(9) 0.0075(8) 0.0206(8) 0.0036(7)
N7 0.0300(7) 0.0242(7) 0.0237(6) 0.0098(6) 0.0043(5) 0.0039(5)
N8 0.0312(8) 0.0285(8) 0.0274(7) 0.0044(6) 0.0069(6) 0.0018(5)
C9 0.0483(11) 0.0250(9) 0.0334(8) 0.0043(8) 0.0155(8) 0.0023(7)
C10 0.0662(13) 0.0265(9) 0.0376(9) 0.0196(9) 0.0186(9) 0.0082(7)
C11 0.0457(11) 0.0321(9) 0.0368(9) 0.0210(8) 0.0053(8) 0.0078(7)
C12 0.0180(8) 0.0244(8) 0.0268(7) 0.0076(6) 0.0049(6) 0.0029(6)
N13 0.0332(8) 0.0259(7) 0.0347(7) 0.0081(6) 0.0103(6) 0.0018(6)
C14 0.0416(11) 0.0320(10) 0.0421(10) 0.0088(8) 0.0128(8) -0.0035(8)
C15 0.0471(12) 0.0455(12) 0.0410(10) 0.0153(9) 0.0141(8) -0.0009(8)
C16 0.0478(11) 0.0506(12) 0.0324(9) 0.0205(9) 0.0162(8) 0.0076(8)
C17 0.0371(10) 0.0318(9) 0.0321(8) 0.0152(8) 0.0119(7) 0.0076(7)

loop_
_atom_type_symbol
_atom_type_description
_atom_type_scat_dispersion_real
_atom_type_scat_dispersion_imag
_atom_type_scat_source
C C 0.0033 0.0016 'International Tables Vol C Tables 4.2.6.8 and 6.1.1.4'
H H 0.0000 0.0000 'International Tables Vol C Tables 4.2.6.8 and 6.1.1.4'
N N 0.0061 0.0033 'International Tables Vol C Tables 4.2.6.8 and 6.1.1.4'

loop_
_geom_angle_atom_site_label_1
_geom_angle_atom_site_label_2
_geom_angle_atom_site_label_3
_geom_angle
N2 C1 N7 110.59(12)
N2 C1 C12 110.54(12)
N7 C1 C12 113.54(12)
N2 C1 H1 107.3
N7 C1 H1 107.3
C12 C1 H1 107.3
C6 N2 N3 112.85(14)
C6 N2 C1 127.42(13)
N3 N2 C1 119.70(12)
C4 N3 N2 104.30(14)
N3 C4 C5 112.05(16)
N3 C4 H4 124.0
C5 C4 H4 124.0
C6 C5 C4 104.55(16)
C6 C5 H5 127.7
C4 C5 H5 127.7
N2 C6 C5 106.26(15)
N2 C6 H6 126.9
C5 C6 H6 126.9
C11 N7 N8 111.66(13)
C11 N7 C1 130.08(13)
N8 N7 C1 118.25(11)
C9 N8 N7 104.15(13)
N8 C9 C10 112.24(15)
N8 C9 H9 123.9
C10 C9 H9 123.9
C11 C10 C9 104.88(15)
C11 C10 H10 127.6
C9 C10 H10 127.6
N7 C11 C10 107.06(15)
N7 C11 H11 126.5
C10 C11 H11 126.5
N13 C12 C17 122.77(14)
N13 C12 C1 113.00(12)
C17 C12 C1 124.22(13)
C14 N13 C12 116.65(14)
N13 C14 C15 124.63(17)
N13 C14 H14 117.7
C15 C14 H14 117.7
C14 C15 C16 118.08(17)
C14 C15 H15 121.0
C16 C15 H15 121.0
C15 C16 C17 119.63(16)
C15 C16 H16 120.2
C17 C16 H16 120.2
C12 C17 C16 118.22(15)
C12 C17 H17 120.9
C16 C17 H17 120.9

loop_
_geom_bond_atom_site_label_1
_geom_bond_atom_site_label_2
_geom_bond_distance
C1 N2 1.4527(19)
C1 N7 1.4559(18)
C1 C12 1.515(2)
C1 H1 0.9800
N2 C6 1.346(2)
N2 N3 1.3570(17)
N3 C4 1.323(2)
C4 C5 1.404(3)
C4 H4 0.9300
C5 C6 1.386(2)
C5 H5 0.9300
C6 H6 0.9300
N7 C11 1.3502(19)
N7 N8 1.3578(16)
N8 C9 1.330(2)
C9 C10 1.384(2)
C9 H9 0.9300
C10 C11 1.368(2)
C10 H10 0.9300
C11 H11 0.9300
C12 N13 1.3403(19)
C12 C17 1.375(2)
N13 C14 1.334(2)
C14 C15 1.354(3)
C14 H14 0.9300
C15 C16 1.362(3)
C15 H15 0.9300
C16 C17 1.382(2)
C16 H16 0.9300
C17 H17 0.9300

loop_
_geom_hbond_atom_site_label_D
_geom_hbond_atom_site_label_H
_geom_hbond_atom_site_label_A
_geom_hbond_site_symmetry_A
_geom_hbond_distance_DH
_geom_hbond_distance_HA
_geom_hbond_distance_DA
_geom_hbond_angle_DHA
C1 H1 N8 2_667 0.98 2.45 3.3974(18) 162
C10 H10 N13 1_565 0.93 2.60 3.496(2) 161

_cod_database_fobs_code 2240928
